data_7037874
loop_
_publ_author_name
'Wang, Shi-Yu'
'Wang, Wen-Min'
'Zhang, Hong-Xia'
'Shen, Hai-Yun'
'Jiang, Li'
'Cui, Jian-Zhong'
'Gao, Hong-Ling'

_publ_section_title
;
 Seven phenoxido-bridged complexes encapsulated by 8-hydroxyquinoline
 Schiff base derivatives and \b-diketone ligands: single-molecule magnet,
 magnetic refrigeration and luminescence properties.
;
_journal_issue 8
_journal_name_full 'Dalton transactions (Cambridge, England : 2003)'
_journal_page_first 3362
_journal_page_last 3371
_journal_paper_doi 10.1039/c5dt04391c
_journal_volume 45
_journal_year 2016
_chemical_formula_moiety 'C52 H24 Cl2 F24 N4 O10 Tb2'
_chemical_formula_sum 'C52 H24 Cl2 F24 N4 O10 Tb2'
_chemical_formula_weight 1709.49
_chemical_name_systematic
;
 ? 
;
_space_group_crystal_system monoclinic
_space_group_IT_number 14
_space_group_name_Hall '-P 2yn'
_space_group_name_H-M_alt 'P 1 21/n 1'
_symmetry_space_group_name_Hall '-P 2yn'
_symmetry_space_group_name_H-M 'P 1 21/n 1'
_atom_sites_solution_hydrogens geom
_audit_creation_date 2015-12-15
_audit_creation_method
;
Olex2 1.2
(compiled 2015.09.30 svn.r3233 for OlexSys, GUI svn.r5103)
;
_audit_update_record
;
2016-01-01 deposited with the CCDC.
2016-01-04 downloaded from the CCDC.
;
_cell_angle_alpha 90
_cell_angle_beta 95.17(3)
_cell_angle_gamma 90
_cell_formula_units_Z 2
_cell_length_a 11.345(2)
_cell_length_b 19.264(4)
_cell_length_c 13.074(3)
_cell_measurement_reflns_used 8375
_cell_measurement_temperature 113.1500
_cell_measurement_theta_max 27.8267
_cell_measurement_theta_min 1.8878
_cell_volume 2845.7(10)
_computing_cell_refinement 'CrystalClear (Rigaku Inc., 2008)'
_computing_data_collection 'CrystalClear (Rigaku Inc., 2008)'
_computing_data_reduction 'CrystalClear (Rigaku Inc., 2008)'
_computing_molecular_graphics 'Olex2 (Dolomanov et al., 2009)'
_computing_publication_material 'Olex2 (Dolomanov et al., 2009)'
_computing_structure_refinement 'ShelXL (Sheldrick, 2015)'
_computing_structure_solution
;
????
;
_diffrn_ambient_temperature 113.1500
_diffrn_detector_area_resol_mean 28.5714
_diffrn_measured_fraction_theta_full 1.000
_diffrn_measured_fraction_theta_max 0.989
_diffrn_measurement_details
;
scan:
    Number of images: 90
               Slice: -110.0000 - 70.0000
         Image width: 2.0000
            Exp time: 8.0000
       Rotation axis: Omega
               Omega: 0.0000
                 Chi: 45.0000
                 Phi: 0.0000
                 XTD: 45.0396
              2theta: -19.9087
scan:
    Number of images: 70
               Slice: -110.0000 - 30.0000
         Image width: 2.0000
            Exp time: 8.0000
       Rotation axis: Omega
               Omega: 0.0000
                 Chi: 45.0000
                 Phi: 90.0000
                 XTD: 45.0396
              2theta: -19.9087
scan:
    Number of images: 60
               Slice: -110.0000 - 10.0000
         Image width: 2.0000
            Exp time: 8.0000
       Rotation axis: Omega
               Omega: 0.0000
                 Chi: 45.0000
                 Phi: 180.0000
                 XTD: 45.0396
              2theta: -19.9087
;
_diffrn_measurement_device
;
Saturn70 (4x4 bin mode)
;
_diffrn_measurement_device_details
;
AFC10: Fixed Chi 2 circle
;
_diffrn_measurement_device_type 'Rigaku Saturn 70 CCD'
_diffrn_measurement_method '\w scans'
_diffrn_orient_matrix_type d*Trek
_diffrn_orient_matrix_UB_11 0.0212
_diffrn_orient_matrix_UB_12 0.0489
_diffrn_orient_matrix_UB_13 -0.0707
_diffrn_orient_matrix_UB_21 0.0243
_diffrn_orient_matrix_UB_22 -0.0408
_diffrn_orient_matrix_UB_23 -0.0209
_diffrn_orient_matrix_UB_31 -0.0634
_diffrn_orient_matrix_UB_32 -0.0174
_diffrn_orient_matrix_UB_33 -0.0397
_diffrn_radiation_detector CCD
_diffrn_radiation_monochromator Confocal
_diffrn_radiation_type MoK\a
_diffrn_radiation_wavelength 0.71073
_diffrn_reflns_av_R_equivalents 0.0566
_diffrn_reflns_av_unetI/netI 0.0537
_diffrn_reflns_laue_measured_fraction_full 1.000
_diffrn_reflns_laue_measured_fraction_max 0.989
_diffrn_reflns_limit_h_max 14
_diffrn_reflns_limit_h_min -14
_diffrn_reflns_limit_k_max 25
_diffrn_reflns_limit_k_min -25
_diffrn_reflns_limit_l_max 17
_diffrn_reflns_limit_l_min -17
_diffrn_reflns_number 29090
_diffrn_reflns_point_group_measured_fraction_full 1.000
_diffrn_reflns_point_group_measured_fraction_max 0.989
_diffrn_reflns_theta_full 25.242
_diffrn_reflns_theta_max 28.009
_diffrn_reflns_theta_min 1.888
_diffrn_source 'Rotating Anode'
_diffrn_source_current 16.0000
_diffrn_source_power 0.8000
_diffrn_source_voltage 50.0000
_exptl_absorpt_coefficient_mu 2.699
_exptl_absorpt_correction_T_max 1.0000
_exptl_absorpt_correction_T_min 0.8553
_exptl_absorpt_correction_type multi-scan
_exptl_absorpt_process_details crystalclear
_exptl_crystal_colour red
_exptl_crystal_colour_primary red
_exptl_crystal_density_diffrn 1.995
_exptl_crystal_density_method 'not measured'
_exptl_crystal_description Prism
_exptl_crystal_F_000 1648
_exptl_crystal_size_max 0.20
_exptl_crystal_size_mid 0.20
_exptl_crystal_size_min 0.10
_refine_diff_density_max 2.058
_refine_diff_density_min -1.322
_refine_diff_density_rms 0.157
_refine_ls_extinction_method none
_refine_ls_goodness_of_fit_ref 1.105
_refine_ls_hydrogen_treatment constr
_refine_ls_matrix_type full
_refine_ls_number_parameters 452
_refine_ls_number_reflns 6792
_refine_ls_number_restraints 66
_refine_ls_restrained_S_all 1.115
_refine_ls_R_factor_all 0.0566
_refine_ls_R_factor_gt 0.0440
_refine_ls_shift/su_max 0.000
_refine_ls_shift/su_mean 0.000
_refine_ls_structure_factor_coef Fsqd
_refine_ls_weighting_details 'w=1/[\s^2^(Fo^2^)+(0.0349P)^2^+2.1450P] where P=(Fo^2^+2Fc^2^)/3'
_refine_ls_weighting_scheme calc
_refine_ls_wR_factor_gt 0.0831
_refine_ls_wR_factor_ref 0.0883
_reflns_Friedel_coverage 0.000
_reflns_number_gt 5664
_reflns_number_total 6792
_reflns_threshold_expression 'I > 2\s(I)'
_cod_data_source_file c5dt04391c2.cif
_cod_data_source_block shelxl
_cod_depositor_comments
;
The following automatic conversions were performed:

'_exptl_absorpt_correction_type' value 'Multi-scan' changed to
'multi-scan' according to
/usr/data/users/saulius/crontab/automatic-downloads/rss-feeds/RSC/lib/dictionaries/cif_core.dic
dictionary named 'cif_core.dic' version 2.4.2 from 2011-04-26.

Automatic conversion script
Id: cif_fix_values 4268 2015-11-12 08:31:59Z antanas 

 Adding full bibliography for 7037869--7037875.cif.
;
_cod_database_code 7037874
_shelx_space_group_comment
;
The symmetry employed for this shelxl refinement is uniquely defined
by the following loop, which should always be used as a source of
symmetry information in preference to the above space-group names.
They are only intended as comments.
;
_shelx_estimated_absorpt_t_max 0.774
_shelx_estimated_absorpt_t_min 0.614
_diffrn_number_total 7004
_olex2_refinement_description
;
1. Fixed Uiso
 At 1.2 times of:
  All C(H) groups
2. Restrained distances
 C22-F7 \\sim C22-F8 \\sim C22-F9 \\sim C22-F7' \\sim C22-F8' \\sim C22-F9'
 with sigma of 0.01
 F7-F8 \\sim F7-F9 \\sim F8-F9 \\sim F7'-F8' \\sim F7'-F9' \\sim F8'-F9'
 with sigma of 0.01
3. Uiso/Uaniso restraints and constraints
Uanis(F7) \\sim Ueq, Uanis(F8) \\sim Ueq, Uanis(F9) \\sim Ueq, Uanis(F7') \\sim
Ueq, Uanis(F8') \\sim Ueq, Uanis(F9') \\sim Ueq: with sigma of 0.01 and sigma
for terminal atoms of 0.02
4. Others
 Sof(F7')=Sof(F8')=Sof(F9')=1-FVAR(1)
 Sof(F7)=Sof(F8)=Sof(F9)=FVAR(1)
5.a Aromatic/amide H refined with riding coordinates:
 C3(H3), C4(H4), C5(H5), C7(H7), C8(H8), C10(H10), C12(H12), C13(H13),
 C15(H15), C16(H16), C19(H19), C24(H24)
Highest peak    2.06  at  0.6231  0.0937  0.5908  [  1.78 A from O3 ]
Deepest hole   -1.32  at  0.5171  0.1169  0.5007  [  0.87 A from TB1 ]
;
_shelx_shelxl_version_number 2014/7
_olex2_submission_special_instructions 'No special instructions were received'

loop_
_space_group_symop_operation_xyz
'x, y, z'
'-x+1/2, y+1/2, -z+1/2'
'-x, -y, -z'
'x-1/2, -y-1/2, z-1/2'

loop_
_atom_site_label
_atom_site_type_symbol
_atom_site_fract_x
_atom_site_fract_y
_atom_site_fract_z
_atom_site_U_iso_or_equiv
_atom_site_adp_type
_atom_site_occupancy
_atom_site_site_symmetry_order
_atom_site_calc_flag
_atom_site_refinement_flags_posn
_atom_site_refinement_flags_adp
_atom_site_refinement_flags_occupancy
_atom_site_disorder_assembly
_atom_site_disorder_group
Tb1 Tb 0.45922(2) 0.09310(2) 0.46919(2) 0.01679(7) Uani 1 1 d . . . . .
Cl1 Cl 0.66479(11) 0.46364(6) 0.40219(11) 0.0419(3) Uani 1 1 d . . . . .
F1 F 0.4202(3) 0.12563(18) 0.8434(2) 0.0604(10) Uani 1 1 d . . . . .
F2 F 0.3347(3) 0.2127(2) 0.7694(3) 0.0681(11) Uani 1 1 d . . . . .
F3 F 0.4979(3) 0.22606(17) 0.8625(2) 0.0499(8) Uani 1 1 d . . . . .
F4 F 0.7423(3) 0.32071(14) 0.6089(3) 0.0543(9) Uani 1 1 d . . . . .
F5 F 0.7882(3) 0.25865(18) 0.4838(2) 0.0568(9) Uani 1 1 d . . . . .
F6 F 0.8481(2) 0.23030(15) 0.6370(2) 0.0421(7) Uani 1 1 d . . . . .
F7 F 0.6596(5) 0.1683(3) 0.1794(3) 0.075(3) Uani 0.810(11) 1 d D U P A 1
F8 F 0.5202(3) 0.1542(3) 0.0666(4) 0.0573(18) Uani 0.810(11) 1 d D U P A 1
F9 F 0.6429(6) 0.0741(2) 0.0979(6) 0.093(3) Uani 0.810(11) 1 d D U P A 1
F7' F 0.6949(7) 0.1096(11) 0.1675(12) 0.043(6) Uani 0.190(11) 1 d D U P A 2
F8' F 0.5708(18) 0.1873(4) 0.1264(16) 0.066(9) Uani 0.190(11) 1 d D U P A 2
F9' F 0.5633(16) 0.0924(10) 0.0489(8) 0.059(8) Uani 0.190(11) 1 d D U P A 2
F10 F 0.1567(2) -0.00699(16) 0.1720(2) 0.0492(8) Uani 1 1 d . . . . .
F11 F 0.2261(3) -0.08332(14) 0.2801(2) 0.0412(7) Uani 1 1 d . . . . .
F12 F 0.2928(3) -0.07728(17) 0.1321(2) 0.0539(9) Uani 1 1 d . . . . .
O1 O 0.3941(2) -0.01163(13) 0.5416(2) 0.0189(6) Uani 1 1 d . . . . .
O2 O 0.4649(2) 0.12052(15) 0.6455(2) 0.0223(6) Uani 1 1 d . . . . .
O3 O 0.6189(2) 0.17044(14) 0.5140(2) 0.0211(6) Uani 1 1 d . . . . .
O4 O 0.5129(2) 0.12266(15) 0.3050(2) 0.0219(6) Uani 1 1 d . . . . .
O5 O 0.3338(2) 0.03381(15) 0.3408(2) 0.0248(6) Uani 1 1 d . . . . .
N1 N 0.2572(3) 0.10264(16) 0.5201(3) 0.0183(7) Uani 1 1 d . . . . .
N2 N 0.3640(3) 0.21732(18) 0.4535(3) 0.0218(7) Uani 1 1 d . . . . .
C1 C 0.2107(3) 0.0457(2) 0.5616(3) 0.0207(9) Uani 1 1 d . . . . .
C2 C 0.2825(3) -0.0153(2) 0.5718(3) 0.0202(8) Uani 1 1 d . . . . .
C3 C 0.2353(4) -0.0737(2) 0.6129(3) 0.0221(9) Uani 1 1 d . . . . .
H3 H 0.2808 -0.1151 0.6191 0.026 Uiso 1 1 calc R . . . .
C4 C 0.1204(4) -0.0729(2) 0.6458(4) 0.0263(10) Uani 1 1 d . . . . .
H4 H 0.0903 -0.1141 0.6738 0.032 Uiso 1 1 calc R . . . .
C5 C 0.0510(4) -0.0149(2) 0.6388(3) 0.0277(10) Uani 1 1 d . . . . .
H5 H -0.0257 -0.0155 0.6626 0.033 Uiso 1 1 calc R . . . .
C6 C 0.0952(4) 0.0458(2) 0.5956(3) 0.0229(9) Uani 1 1 d . . . . .
C7 C 0.0313(4) 0.1086(2) 0.5850(4) 0.0275(10) Uani 1 1 d . . . . .
H7 H -0.0465 0.1109 0.6061 0.033 Uiso 1 1 calc R . . . .
C8 C 0.0805(4) 0.1663(2) 0.5446(3) 0.0252(9) Uani 1 1 d . . . . .
H8 H 0.0374 0.2086 0.5372 0.030 Uiso 1 1 calc R . . . .
C9 C 0.1953(4) 0.1617(2) 0.5145(3) 0.0221(9) Uani 1 1 d . . . . .
C10 C 0.2581(4) 0.2222(2) 0.4796(3) 0.0225(9) Uani 1 1 d . . . . .
H10 H 0.2197 0.2661 0.4761 0.027 Uiso 1 1 calc R . . . .
C11 C 0.4279(4) 0.2795(2) 0.4373(3) 0.0216(9) Uani 1 1 d . . . . .
C12 C 0.4275(4) 0.3348(2) 0.5062(4) 0.0255(9) Uani 1 1 d . . . . .
H12 H 0.3779 0.3333 0.5609 0.031 Uiso 1 1 calc R . . . .
C13 C 0.4994(4) 0.3922(2) 0.4950(4) 0.0306(10) Uani 1 1 d . . . . .
H13 H 0.4998 0.4298 0.5421 0.037 Uiso 1 1 calc R . . . .
C14 C 0.5703(4) 0.3938(2) 0.4147(4) 0.0294(10) Uani 1 1 d . . . . .
C15 C 0.5697(4) 0.3402(2) 0.3450(3) 0.0271(10) Uani 1 1 d . . . . .
H15 H 0.6174 0.3428 0.2890 0.033 Uiso 1 1 calc R . . . .
C16 C 0.4998(4) 0.2827(2) 0.3566(3) 0.0253(9) Uani 1 1 d . . . . .
H16 H 0.5007 0.2452 0.3095 0.030 Uiso 1 1 calc R . . . .
C17 C 0.4395(4) 0.1834(3) 0.7948(4) 0.0328(11) Uani 1 1 d . . . . .
C18 C 0.5027(4) 0.1718(2) 0.6987(3) 0.0216(9) Uani 1 1 d . . . . .
C19 C 0.5910(4) 0.2181(2) 0.6770(3) 0.0248(9) Uani 1 1 d . . . . .
H19 H 0.6134 0.2547 0.7235 0.030 Uiso 1 1 calc R . . . .
C20 C 0.6466(3) 0.2107(2) 0.5870(3) 0.0210(9) Uani 1 1 d . . . . .
C21 C 0.7569(4) 0.2559(2) 0.5772(3) 0.0264(10) Uani 1 1 d . . . . .
C22 C 0.5833(4) 0.1212(2) 0.1402(3) 0.0286(10) Uani 1 1 d D . . . .
C23 C 0.5049(4) 0.0920(2) 0.2198(3) 0.0223(9) Uani 1 1 d . . . . .
C24 C 0.4318(4) 0.0373(2) 0.1875(3) 0.0268(10) Uani 1 1 d . . . . .
H24 H 0.4386 0.0159 0.1229 0.032 Uiso 1 1 calc R . . . .
C25 C 0.3475(4) 0.0138(2) 0.2518(3) 0.0228(9) Uani 1 1 d . . . . .
C26 C 0.2558(4) -0.0397(3) 0.2081(4) 0.0322(11) Uani 1 1 d . . . . .

loop_
_atom_site_aniso_label
_atom_site_aniso_U_11
_atom_site_aniso_U_22
_atom_site_aniso_U_33
_atom_site_aniso_U_23
_atom_site_aniso_U_13
_atom_site_aniso_U_12
Tb1 0.01559(11) 0.02114(11) 0.01420(11) -0.00016(7) 0.00439(7) 0.00024(8)
Cl1 0.0373(7) 0.0280(6) 0.0620(9) 0.0018(6) 0.0125(6) -0.0062(5)
F1 0.091(3) 0.064(2) 0.0314(18) -0.0046(16) 0.0346(18) -0.026(2)
F2 0.0312(18) 0.131(3) 0.044(2) -0.015(2) 0.0106(15) 0.023(2)
F3 0.0463(18) 0.075(2) 0.0306(17) -0.0265(15) 0.0144(14) -0.0215(16)
F4 0.0336(17) 0.0282(15) 0.103(3) -0.0070(16) 0.0181(17) -0.0065(12)
F5 0.051(2) 0.094(3) 0.0268(17) 0.0039(16) 0.0082(14) -0.0413(18)
F6 0.0183(14) 0.0530(18) 0.0537(19) 0.0145(15) -0.0045(12) -0.0037(12)
F7 0.075(4) 0.123(6) 0.029(2) 0.003(3) 0.015(2) -0.068(4)
F8 0.049(3) 0.076(4) 0.047(3) 0.042(3) 0.002(2) -0.008(2)
F9 0.118(6) 0.041(3) 0.140(7) 0.031(3) 0.114(5) 0.034(3)
F7' 0.017(7) 0.070(14) 0.044(10) 0.016(9) 0.012(7) 0.010(8)
F8' 0.091(16) 0.034(9) 0.083(16) 0.019(10) 0.060(13) 0.028(10)
F9' 0.068(13) 0.094(17) 0.019(9) -0.015(9) 0.022(8) -0.036(12)
F10 0.0318(16) 0.064(2) 0.0485(19) 0.0000(16) -0.0143(14) -0.0040(15)
F11 0.0429(18) 0.0429(17) 0.0383(18) -0.0004(13) 0.0069(14) -0.0186(13)
F12 0.050(2) 0.067(2) 0.047(2) -0.0340(17) 0.0205(16) -0.0239(16)
O1 0.0155(13) 0.0228(14) 0.0194(15) 0.0007(11) 0.0072(11) 0.0026(11)
O2 0.0228(15) 0.0295(15) 0.0149(15) -0.0018(12) 0.0041(12) -0.0048(13)
O3 0.0191(14) 0.0260(15) 0.0184(15) 0.0003(12) 0.0027(11) -0.0005(12)
O4 0.0247(16) 0.0272(15) 0.0143(15) -0.0002(12) 0.0045(12) -0.0029(12)
O5 0.0237(16) 0.0361(17) 0.0150(15) -0.0038(13) 0.0037(12) -0.0052(13)
N1 0.0155(17) 0.0237(17) 0.0160(18) 0.0004(13) 0.0030(13) -0.0012(13)
N2 0.0189(18) 0.0272(18) 0.0197(18) -0.0013(15) 0.0034(14) -0.0005(15)
C1 0.016(2) 0.028(2) 0.018(2) -0.0016(17) 0.0039(16) 0.0001(17)
C2 0.0160(19) 0.029(2) 0.017(2) -0.0018(17) 0.0043(15) -0.0031(17)
C3 0.020(2) 0.024(2) 0.022(2) 0.0023(17) 0.0072(17) -0.0009(16)
C4 0.021(2) 0.029(2) 0.030(3) 0.0023(19) 0.0087(19) -0.0041(18)
C5 0.018(2) 0.034(2) 0.032(3) -0.002(2) 0.0118(18) -0.0028(18)
C6 0.017(2) 0.031(2) 0.021(2) -0.0001(18) 0.0063(17) 0.0009(17)
C7 0.018(2) 0.035(2) 0.030(3) -0.002(2) 0.0064(18) 0.0050(18)
C8 0.018(2) 0.029(2) 0.029(3) -0.0025(18) 0.0024(18) 0.0063(18)
C9 0.023(2) 0.026(2) 0.017(2) -0.0003(17) 0.0027(17) 0.0001(17)
C10 0.022(2) 0.025(2) 0.020(2) -0.0020(17) 0.0014(17) 0.0036(17)
C11 0.019(2) 0.024(2) 0.022(2) 0.0040(17) -0.0003(16) 0.0022(17)
C12 0.024(2) 0.023(2) 0.030(2) 0.0002(18) 0.0071(18) 0.0070(17)
C13 0.025(2) 0.027(2) 0.040(3) -0.003(2) 0.003(2) 0.0026(18)
C14 0.028(2) 0.020(2) 0.040(3) 0.0079(19) 0.001(2) 0.0007(18)
C15 0.029(2) 0.027(2) 0.026(2) 0.0065(18) 0.0040(19) 0.0006(19)
C16 0.027(2) 0.024(2) 0.025(2) -0.0008(18) 0.0059(18) 0.0025(18)
C17 0.027(2) 0.048(3) 0.024(3) -0.007(2) 0.007(2) -0.008(2)
C18 0.018(2) 0.032(2) 0.014(2) -0.0008(17) -0.0009(16) 0.0020(17)
C19 0.020(2) 0.030(2) 0.024(2) -0.0065(18) 0.0003(17) -0.0039(18)
C20 0.0134(19) 0.025(2) 0.024(2) 0.0063(17) 0.0007(16) 0.0025(16)
C21 0.020(2) 0.033(2) 0.026(2) 0.0006(19) 0.0008(18) -0.0007(18)
C22 0.031(3) 0.033(2) 0.023(3) 0.0024(19) 0.009(2) 0.003(2)
C23 0.017(2) 0.029(2) 0.020(2) 0.0090(18) 0.0035(16) 0.0041(17)
C24 0.031(2) 0.036(2) 0.015(2) -0.0052(18) 0.0085(18) -0.004(2)
C25 0.019(2) 0.028(2) 0.020(2) 0.0003(17) -0.0033(17) 0.0005(17)
C26 0.027(2) 0.045(3) 0.024(2) -0.010(2) -0.0014(19) -0.006(2)

loop_
_atom_type_symbol
_atom_type_description
_atom_type_scat_dispersion_real
_atom_type_scat_dispersion_imag
_atom_type_scat_source
C C 0.0033 0.0016 'International Tables Vol C Tables 4.2.6.8 and 6.1.1.4'
H H 0.0000 0.0000 'International Tables Vol C Tables 4.2.6.8 and 6.1.1.4'
Cl Cl 0.1484 0.1585 'International Tables Vol C Tables 4.2.6.8 and 6.1.1.4'
F F 0.0171 0.0103 'International Tables Vol C Tables 4.2.6.8 and 6.1.1.4'
N N 0.0061 0.0033 'International Tables Vol C Tables 4.2.6.8 and 6.1.1.4'
O O 0.0106 0.0060 'International Tables Vol C Tables 4.2.6.8 and 6.1.1.4'
Tb Tb -0.1723 4.1537 'International Tables Vol C Tables 4.2.6.8 and 6.1.1.4'

loop_
_geom_angle_atom_site_label_1
_geom_angle_atom_site_label_2
_geom_angle_atom_site_label_3
_geom_angle
_geom_angle_site_symmetry_1
_geom_angle_site_symmetry_3
O1 Tb1 Tb1 35.54(6) . 3_656
O1 Tb1 Tb1 36.87(7) 3_656 3_656
O1 Tb1 O1 72.41(10) 3_656 .
O1 Tb1 O2 104.87(10) 3_656 .
O1 Tb1 O3 133.75(9) . .
O1 Tb1 O3 84.45(10) 3_656 .
O1 Tb1 O4 82.00(10) 3_656 .
O1 Tb1 O5 71.79(9) . .
O1 Tb1 O5 91.09(10) 3_656 .
O1 Tb1 N1 140.11(10) 3_656 .
O1 Tb1 N1 67.87(10) . .
O1 Tb1 N2 131.67(10) . .
O1 Tb1 N2 155.70(10) 3_656 .
O2 Tb1 Tb1 91.13(7) . 3_656
O2 Tb1 O1 77.44(9) . .
O2 Tb1 O3 70.49(10) . .
O2 Tb1 O5 139.00(10) . .
O2 Tb1 N1 70.23(11) . .
O2 Tb1 N2 81.20(10) . .
O3 Tb1 Tb1 112.10(7) . 3_656
O3 Tb1 O5 149.81(10) . .
O3 Tb1 N1 126.63(10) . .
O3 Tb1 N2 75.36(10) . .
O4 Tb1 Tb1 110.25(7) . 3_656
O4 Tb1 O1 133.21(9) . .
O4 Tb1 O2 148.25(10) . .
O4 Tb1 O3 79.59(10) . .
O4 Tb1 O5 70.22(10) . .
O4 Tb1 N1 123.68(11) . .
O4 Tb1 N2 81.19(10) . .
O5 Tb1 Tb1 79.33(7) . 3_656
O5 Tb1 N1 73.40(10) . .
O5 Tb1 N2 99.55(10) . .
N1 Tb1 Tb1 103.34(8) . 3_656
N1 Tb1 N2 64.18(10) . .
N2 Tb1 Tb1 166.96(7) . 3_656
Tb1 O1 Tb1 107.59(10) 3_656 .
C2 O1 Tb1 119.4(2) . .
C2 O1 Tb1 132.7(2) . 3_656
C18 O2 Tb1 133.8(3) . .
C20 O3 Tb1 135.4(3) . .
C23 O4 Tb1 133.7(3) . .
C25 O5 Tb1 133.3(3) . .
C1 N1 Tb1 117.2(2) . .
C9 N1 Tb1 123.3(3) . .
C9 N1 C1 119.4(3) . .
C10 N2 Tb1 115.8(3) . .
C10 N2 C11 118.6(4) . .
C11 N2 Tb1 124.5(2) . .
N1 C1 C2 117.7(3) . .
N1 C1 C6 121.9(4) . .
C6 C1 C2 120.4(4) . .
O1 C2 C1 117.8(3) . .
O1 C2 C3 124.1(4) . .
C3 C2 C1 118.0(4) . .
C2 C3 H3 119.5 . .
C2 C3 C4 121.0(4) . .
C4 C3 H3 119.5 . .
C3 C4 H4 118.9 . .
C5 C4 C3 122.1(4) . .
C5 C4 H4 118.9 . .
C4 C5 H5 120.6 . .
C4 C5 C6 118.8(4) . .
C6 C5 H5 120.6 . .
C5 C6 C1 119.6(4) . .
C7 C6 C1 116.8(4) . .
C7 C6 C5 123.5(4) . .
C6 C7 H7 119.7 . .
C8 C7 C6 120.6(4) . .
C8 C7 H7 119.7 . .
C7 C8 H8 120.7 . .
C7 C8 C9 118.6(4) . .
C9 C8 H8 120.7 . .
N1 C9 C8 122.5(4) . .
N1 C9 C10 115.3(4) . .
C8 C9 C10 122.1(4) . .
N2 C10 C9 121.3(4) . .
N2 C10 H10 119.3 . .
C9 C10 H10 119.3 . .
C12 C11 N2 120.9(4) . .
C16 C11 N2 119.4(4) . .
C16 C11 C12 119.5(4) . .
C11 C12 H12 119.9 . .
C13 C12 C11 120.2(4) . .
C13 C12 H12 119.9 . .
C12 C13 H13 120.4 . .
C14 C13 C12 119.1(4) . .
C14 C13 H13 120.4 . .
C13 C14 Cl1 119.8(4) . .
C15 C14 Cl1 119.0(4) . .
C15 C14 C13 121.2(4) . .
C14 C15 H15 120.1 . .
C14 C15 C16 119.9(4) . .
C16 C15 H15 120.1 . .
C11 C16 H16 120.0 . .
C15 C16 C11 120.1(4) . .
C15 C16 H16 120.0 . .
F1 C17 F2 107.3(4) . .
F1 C17 F3 107.1(4) . .
F1 C17 C18 112.9(4) . .
F2 C17 F3 106.4(4) . .
F2 C17 C18 109.6(4) . .
F3 C17 C18 113.2(4) . .
O2 C18 C17 114.1(4) . .
O2 C18 C19 127.3(4) . .
C19 C18 C17 118.6(4) . .
C18 C19 H19 120.1 . .
C18 C19 C20 119.9(4) . .
C20 C19 H19 120.1 . .
O3 C20 C19 127.4(4) . .
O3 C20 C21 116.0(4) . .
C19 C20 C21 116.5(4) . .
F4 C21 F6 106.0(4) . .
F4 C21 C20 112.3(4) . .
F5 C21 F4 107.9(4) . .
F5 C21 F6 107.6(4) . .
F5 C21 C20 113.1(4) . .
F6 C21 C20 109.6(4) . .
F7 C22 C23 112.7(4) . .
F8 C22 F7 104.3(4) . .
F8 C22 C23 111.4(4) . .
F9 C22 F7 107.4(4) . .
F9 C22 F8 107.5(4) . .
F9 C22 C23 113.0(4) . .
F7' C22 F9' 105.0(6) . .
F7' C22 C23 111.0(7) . .
F8' C22 F7' 107.5(7) . .
F8' C22 F9' 106.4(7) . .
F8' C22 C23 113.2(8) . .
F9' C22 C23 113.3(8) . .
O4 C23 C22 115.4(4) . .
O4 C23 C24 128.5(4) . .
C24 C23 C22 116.1(4) . .
C23 C24 H24 120.5 . .
C23 C24 C25 119.0(4) . .
C25 C24 H24 120.5 . .
O5 C25 C24 127.4(4) . .
O5 C25 C26 114.5(4) . .
C24 C25 C26 118.0(4) . .
F10 C26 C25 109.5(4) . .
F11 C26 F10 106.9(4) . .
F11 C26 F12 107.6(4) . .
F11 C26 C25 111.6(4) . .
F12 C26 F10 107.7(4) . .
F12 C26 C25 113.2(4) . .

loop_
_geom_bond_atom_site_label_1
_geom_bond_atom_site_label_2
_geom_bond_distance
_geom_bond_site_symmetry_2
Tb1 Tb1 3.7731(8) 3_656
Tb1 O1 2.375(3) .
Tb1 O1 2.301(3) 3_656
Tb1 O2 2.361(3) .
Tb1 O3 2.378(3) .
Tb1 O4 2.354(3) .
Tb1 O5 2.391(3) .
Tb1 N1 2.450(3) .
Tb1 N2 2.626(3) .
Cl1 C14 1.737(4) .
F1 C17 1.310(6) .
F2 C17 1.331(6) .
F3 C17 1.340(5) .
F4 C21 1.330(5) .
F5 C21 1.302(5) .
F6 C21 1.335(5) .
F7 C22 1.325(5) .
F8 C22 1.311(5) .
F9 C22 1.286(5) .
F7' C22 1.304(7) .
F8' C22 1.291(7) .
F9' C22 1.318(7) .
F10 C26 1.337(5) .
F11 C26 1.328(5) .
F12 C26 1.328(5) .
O1 Tb1 2.301(3) 3_656
O1 C2 1.361(5) .
O2 C18 1.261(5) .
O3 C20 1.248(5) .
O4 C23 1.256(5) .
O5 C25 1.249(5) .
N1 C1 1.352(5) .
N1 C9 1.336(5) .
N2 C10 1.281(5) .
N2 C11 1.426(5) .
C1 C2 1.430(6) .
C1 C6 1.421(5) .
C2 C3 1.375(5) .
C3 H3 0.9500 .
C3 C4 1.409(6) .
C4 H4 0.9500 .
C4 C5 1.365(6) .
C5 H5 0.9500 .
C5 C6 1.411(6) .
C6 C7 1.410(6) .
C7 H7 0.9500 .
C7 C8 1.371(6) .
C8 H8 0.9500 .
C8 C9 1.396(6) .
C9 C10 1.460(6) .
C10 H10 0.9500 .
C11 C12 1.396(6) .
C11 C16 1.392(6) .
C12 H12 0.9500 .
C12 C13 1.388(6) .
C13 H13 0.9500 .
C13 C14 1.380(7) .
C14 C15 1.377(6) .
C15 H15 0.9500 .
C15 C16 1.379(6) .
C16 H16 0.9500 .
C17 C18 1.518(6) .
C18 C19 1.389(6) .
C19 H19 0.9500 .
C19 C20 1.392(6) .
C20 C21 1.540(6) .
C22 C23 1.536(6) .
C23 C24 1.383(6) .
C24 H24 0.9500 .
C24 C25 1.403(6) .
C25 C26 1.538(6) .

loop_
_geom_torsion_atom_site_label_1
_geom_torsion_atom_site_label_2
_geom_torsion_atom_site_label_3
_geom_torsion_atom_site_label_4
_geom_torsion
_geom_torsion_site_symmetry_1
Tb1 O1 C2 C1 -175.5(3) 3_656
Tb1 O1 C2 C1 -2.3(5) .
Tb1 O1 C2 C3 178.8(3) .
Tb1 O1 C2 C3 5.7(6) 3_656
Tb1 O2 C18 C17 152.6(3) .
Tb1 O2 C18 C19 -25.4(7) .
Tb1 O3 C20 C19 6.9(6) .
Tb1 O3 C20 C21 -174.9(3) .
Tb1 O4 C23 C22 -162.8(2) .
Tb1 O4 C23 C24 19.9(7) .
Tb1 O5 C25 C24 -19.7(7) .
Tb1 O5 C25 C26 163.8(3) .
Tb1 N1 C1 C2 -0.5(5) .
Tb1 N1 C1 C6 178.8(3) .
Tb1 N1 C9 C8 -179.5(3) .
Tb1 N1 C9 C10 -2.5(5) .
Tb1 N2 C10 C9 -0.7(5) .
Tb1 N2 C11 C12 -122.5(4) .
Tb1 N2 C11 C16 51.9(5) .
Cl1 C14 C15 C16 176.7(3) .
F1 C17 C18 O2 42.5(5) .
F1 C17 C18 C19 -139.3(4) .
F2 C17 C18 O2 -77.0(5) .
F2 C17 C18 C19 101.2(5) .
F3 C17 C18 O2 164.4(4) .
F3 C17 C18 C19 -17.4(6) .
F7 C22 C23 O4 9.1(6) .
F7 C22 C23 C24 -173.3(5) .
F8 C22 C23 O4 -107.8(5) .
F8 C22 C23 C24 69.8(5) .
F9 C22 C23 O4 131.1(5) .
F9 C22 C23 C24 -51.3(6) .
F7' C22 C23 O4 68.8(11) .
F7' C22 C23 C24 -113.6(11) .
F8' C22 C23 O4 -52.1(12) .
F8' C22 C23 C24 125.5(12) .
F9' C22 C23 O4 -173.3(11) .
F9' C22 C23 C24 4.3(12) .
O1 C2 C3 C4 177.7(4) .
O2 C18 C19 C20 1.0(7) .
O3 C20 C21 F4 138.8(4) .
O3 C20 C21 F5 16.4(5) .
O3 C20 C21 F6 -103.6(4) .
O4 C23 C24 C25 5.2(7) .
O5 C25 C26 F10 81.6(5) .
O5 C25 C26 F11 -36.6(5) .
O5 C25 C26 F12 -158.2(4) .
N1 C1 C2 O1 1.8(6) .
N1 C1 C2 C3 -179.3(4) .
N1 C1 C6 C5 -179.8(4) .
N1 C1 C6 C7 -0.7(6) .
N1 C9 C10 N2 2.0(6) .
N2 C11 C12 C13 173.5(4) .
N2 C11 C16 C15 -174.6(4) .
C1 N1 C9 C8 -3.8(6) .
C1 N1 C9 C10 173.2(4) .
C1 C2 C3 C4 -1.2(6) .
C1 C6 C7 C8 -0.6(6) .
C2 C1 C6 C5 -0.5(6) .
C2 C1 C6 C7 178.6(4) .
C2 C3 C4 C5 -0.1(7) .
C3 C4 C5 C6 1.0(7) .
C4 C5 C6 C1 -0.7(6) .
C4 C5 C6 C7 -179.7(4) .
C5 C6 C7 C8 178.4(4) .
C6 C1 C2 O1 -177.4(4) .
C6 C1 C2 C3 1.5(6) .
C6 C7 C8 C9 -0.2(7) .
C7 C8 C9 N1 2.5(7) .
C7 C8 C9 C10 -174.3(4) .
C8 C9 C10 N2 179.0(4) .
C9 N1 C1 C2 -176.4(4) .
C9 N1 C1 C6 2.9(6) .
C10 N2 C11 C12 45.1(6) .
C10 N2 C11 C16 -140.6(4) .
C11 N2 C10 C9 -169.3(4) .
C11 C12 C13 C14 0.5(7) .
C12 C11 C16 C15 -0.2(6) .
C12 C13 C14 Cl1 -177.6(4) .
C12 C13 C14 C15 0.8(7) .
C13 C14 C15 C16 -1.8(7) .
C14 C15 C16 C11 1.5(7) .
C16 C11 C12 C13 -0.8(6) .
C17 C18 C19 C20 -176.9(4) .
C18 C19 C20 O3 8.2(7) .
C18 C19 C20 C21 -170.0(4) .
C19 C20 C21 F4 -42.8(5) .
C19 C20 C21 F5 -165.2(4) .
C19 C20 C21 F6 74.7(5) .
C22 C23 C24 C25 -172.1(4) .
C23 C24 C25 O5 -5.0(7) .
C23 C24 C25 C26 171.4(4) .
C24 C25 C26 F10 -95.3(5) .
C24 C25 C26 F11 146.6(4) .
C24 C25 C26 F12 25.0(6) .
